data_4501472
loop_
_publ_author_name
'Nikonova, Olesya A.'
'Nedelec, Jean-Marie'
'Kessler, Vadim G.'
'Seisenbaeva, Gulaim A.'

_publ_section_title
;
 Precursor-directed assembly of complex oxide nanobeads: the role of
 strongly coordinated inorganic anions.
;
_journal_issue 18
_journal_name_full 'Langmuir : the ACS journal of surfaces and colloids'
_journal_page_first 11622
_journal_page_last 11628
_journal_paper_doi 10.1021/la2028719
_journal_volume 27
_journal_year 2011
_chemical_formula_sum 'C42 H98 Nb4 O24 Re2'
_chemical_formula_weight 1731.24
_chemical_name_systematic
; 
 ? 
;
_space_group_IT_number 14
_symmetry_cell_setting monoclinic
_symmetry_space_group_name_Hall '-P 2yn'
_symmetry_space_group_name_H-M 'P 1 21/n 1'
_atom_sites_solution_hydrogens geom
_atom_sites_solution_primary direct
_atom_sites_solution_secondary difmap
_audit_creation_method SHELXL-97
_cell_angle_alpha 90.00
_cell_angle_beta 100.115(9)
_cell_angle_gamma 90.00
_cell_formula_units_Z 2
_cell_length_a 14.063(6)
_cell_length_b 14.446(6)
_cell_length_c 17.076(8)
_cell_measurement_reflns_used 1060
_cell_measurement_temperature 296(2)
_cell_measurement_theta_max 17.34
_cell_measurement_theta_min 2.50
_cell_volume 3415(3)
_computing_cell_refinement 'Bruker SAINT'
_computing_data_collection 'Bruker APEX2'
_computing_data_reduction 'Bruker SAINT A'
_computing_molecular_graphics 'Bruker SHELXTL'
_computing_publication_material 'Bruker SHELXTL'
_computing_structure_refinement 'SHELXL-97 (Sheldrick, 2008)'
_computing_structure_solution 'SHELXS-97 (Sheldrick, 2008)'
_diffrn_ambient_temperature 296(2)
_diffrn_measured_fraction_theta_full 0.941
_diffrn_measured_fraction_theta_max 0.941
_diffrn_measurement_device_type 'Bruker APEX-II CCD'
_diffrn_measurement_method '\f and \w scans'
_diffrn_radiation_monochromator graphite
_diffrn_radiation_source 'fine-focus sealed tube'
_diffrn_radiation_type MoK\a
_diffrn_radiation_wavelength 0.71073
_diffrn_reflns_av_R_equivalents 0.0455
_diffrn_reflns_av_sigmaI/netI 0.0851
_diffrn_reflns_limit_h_max 14
_diffrn_reflns_limit_h_min -14
_diffrn_reflns_limit_k_max 12
_diffrn_reflns_limit_k_min -13
_diffrn_reflns_limit_l_max 17
_diffrn_reflns_limit_l_min -4
_diffrn_reflns_number 5156
_diffrn_reflns_theta_full 20.96
_diffrn_reflns_theta_max 20.96
_diffrn_reflns_theta_min 2.42
_exptl_absorpt_coefficient_mu 4.243
_exptl_absorpt_correction_T_max 0.7277
_exptl_absorpt_correction_T_min 0.2817
_exptl_crystal_colour beige
_exptl_crystal_density_diffrn 1.684
_exptl_crystal_density_meas ?
_exptl_crystal_density_method 'not measured'
_exptl_crystal_description needle
_exptl_crystal_F_000 1712
_exptl_crystal_size_max 0.40
_exptl_crystal_size_mid 0.10
_exptl_crystal_size_min 0.08
_refine_diff_density_max 1.585
_refine_diff_density_min -0.900
_refine_diff_density_rms 0.176
_refine_ls_extinction_coef none
_refine_ls_extinction_method none
_refine_ls_goodness_of_fit_ref 1.174
_refine_ls_hydrogen_treatment constr
_refine_ls_matrix_type full
_refine_ls_number_parameters 320
_refine_ls_number_reflns 3444
_refine_ls_number_restraints 275
_refine_ls_restrained_S_all 1.196
_refine_ls_R_factor_all 0.1517
_refine_ls_R_factor_gt 0.0928
_refine_ls_shift/su_max 0.000
_refine_ls_shift/su_mean 0.000
_refine_ls_structure_factor_coef Fsqd
_refine_ls_weighting_details 'calc w=1/[\s^2^(Fo^2^)+(0.0983P)^2^+18.8196P] where P=(Fo^2^+2Fc^2^)/3'
_refine_ls_weighting_scheme calc
_refine_ls_wR_factor_gt 0.2315
_refine_ls_wR_factor_ref 0.2484
_reflns_number_gt 1922
_reflns_number_total 3444
_reflns_threshold_expression >2sigma(I)
_cod_data_source_file la2028719_si_004.cif
_cod_data_source_block nbrepr_0m
_cod_depositor_comments
;
The following automatic conversions were performed:

'_symmetry_cell_setting' value 'Monoclinic' changed to 'monoclinic'
according to /home/saulius/struct/CIF-dictionaries/cif_core.dic
dictionary named 'cif_core.dic' version 2.4.1 from 2010-06-29.

Automatic conversion script
Id: cif_fix_values 1715 2011-07-08 13:25:40Z adriana 

The following automatic conversions were performed:

'_exptl_crystal_density_meas' value 'not measured' was changed to '?'
- the value is perceived as not measured.

Automatic conversion script
Id: cif_fix_values 3008 2015-01-20 13:52:24Z robertas 
;
_cod_original_sg_symbol_H-M P2(1)/n
_cod_database_code 4501472

loop_
_symmetry_equiv_pos_as_xyz
'x, y, z'
'-x+1/2, y+1/2, -z+1/2'
'-x, -y, -z'
'x-1/2, -y-1/2, z-1/2'

loop_
_atom_site_label
_atom_site_type_symbol
_atom_site_fract_x
_atom_site_fract_y
_atom_site_fract_z
_atom_site_U_iso_or_equiv
_atom_site_adp_type
_atom_site_occupancy
_atom_site_symmetry_multiplicity
_atom_site_calc_flag
_atom_site_refinement_flags
Nb3 Nb -0.14925(14) 0.05714(17) -0.42709(12) 0.0908(8) Uani 1 1 d U
Re1 Re -0.25654(10) 0.31942(10) -0.62234(9) 0.1471(8) Uani 1 1 d DU
Nb2 Nb -0.05267(14) 0.12804(16) -0.58911(12) 0.0873(8) Uani 1 1 d U
O1 O 0.0404(9) 0.0428(10) -0.5762(8) 0.091(4) Uani 1 1 d U
O2 O -0.1584(9) 0.0434(10) -0.5510(8) 0.084(3) Uani 1 1 d DU
O3 O -0.1728(11) 0.2361(12) -0.5965(10) 0.121(5) Uani 1 1 d U
O4 O -0.0476(10) 0.1458(11) -0.4638(8) 0.097(3) Uani 1 1 d DU
O7 O -0.2325(10) -0.0412(13) -0.4206(10) 0.116(4) Uani 1 1 d DU
O5 O 0.0186(12) 0.2317(12) -0.5970(11) 0.126(5) Uani 1 1 d DU
O8 O -0.2469(11) 0.1455(13) -0.4377(11) 0.128(5) Uani 1 1 d DU
O9 O -0.1011(12) 0.0792(13) -0.3193(9) 0.127(5) Uani 1 1 d DU
O6 O -0.1031(12) 0.1067(13) -0.6955(9) 0.124(5) Uani 1 1 d DU
O10 O -0.2547(18) 0.3608(19) -0.7139(9) 0.264(14) Uani 1 1 d DU
C7 C -0.244(2) -0.1313(18) -0.402(2) 0.181(11) Uani 1 1 d DU
H7A H -0.2015 -0.1419 -0.3514 0.217 Uiso 1 1 calc R
H7B H -0.2174 -0.1674 -0.4411 0.217 Uiso 1 1 calc R
O11 O -0.3726(11) 0.2806(19) -0.6212(16) 0.271(16) Uani 1 1 d DU
C21 C -0.3228(15) 0.0157(18) -0.6199(17) 0.138(9) Uani 1 1 d DU
H21A H -0.3470 0.0268 -0.5709 0.166 Uiso 1 1 calc R
H21B H -0.3229 0.0744 -0.6475 0.166 Uiso 1 1 calc R
C41 C -0.021(2) 0.287(2) -0.396(2) 0.177(12) Uani 1 1 d DU
H41A H 0.0279 0.3283 -0.3684 0.212 Uiso 1 1 calc R
H41B H -0.0700 0.2780 -0.3626 0.212 Uiso 1 1 calc R
C2 C -0.2206(13) -0.0186(16) -0.5995(13) 0.109(6) Uani 1 1 d DU
H2A H -0.2203 -0.0775 -0.5722 0.131 Uiso 1 1 calc R
H2B H -0.1959 -0.0291 -0.6484 0.131 Uiso 1 1 calc R
C62 C -0.188(3) 0.166(3) -0.9105(14) 0.24(2) Uani 1 1 d DU
H62A H -0.1575 0.1981 -0.9486 0.364 Uiso 1 1 calc R
H62B H -0.2458 0.1982 -0.9039 0.364 Uiso 1 1 calc R
H62C H -0.2042 0.1043 -0.9291 0.364 Uiso 1 1 calc R
C52 C 0.105(3) 0.470(2) -0.632(4) 0.31(2) Uani 1 1 d DU
H52A H 0.1656 0.4898 -0.6455 0.468 Uiso 1 1 calc R
H52B H 0.0920 0.5055 -0.5876 0.468 Uiso 1 1 calc R
H52C H 0.0545 0.4790 -0.6767 0.468 Uiso 1 1 calc R
C51 C 0.112(2) 0.371(3) -0.611(3) 0.261(16) Uani 1 1 d DU
H51A H 0.1471 0.3655 -0.5566 0.314 Uiso 1 1 calc R
H51B H 0.1486 0.3397 -0.6454 0.314 Uiso 1 1 calc R
C22 C -0.3905(17) -0.049(2) -0.6708(19) 0.172(13) Uani 1 1 d DU
H22A H -0.4533 -0.0215 -0.6838 0.258 Uiso 1 1 calc R
H22B H -0.3952 -0.1061 -0.6423 0.258 Uiso 1 1 calc R
H22C H -0.3664 -0.0623 -0.7189 0.258 Uiso 1 1 calc R
C61 C -0.120(2) 0.162(3) -0.8317(16) 0.197(13) Uani 1 1 d DU
H61A H -0.0627 0.1272 -0.8385 0.237 Uiso 1 1 calc R
H61B H -0.0996 0.2242 -0.8156 0.237 Uiso 1 1 calc R
C5 C 0.016(2) 0.3229(17) -0.615(3) 0.209(13) Uani 1 1 d DU
H5A H -0.0202 0.3545 -0.5801 0.250 Uiso 1 1 calc R
H5B H -0.0194 0.3300 -0.6691 0.250 Uiso 1 1 calc R
C92 C -0.061(3) 0.056(4) -0.1008(13) 0.25(2) Uani 1 1 d DU
H92A H -0.1067 0.0384 -0.0677 0.369 Uiso 1 1 calc R
H92B H -0.0375 0.1172 -0.0869 0.369 Uiso 1 1 calc R
H92C H -0.0080 0.0131 -0.0931 0.369 Uiso 1 1 calc R
C42 C -0.068(5) 0.329(4) -0.477(3) 0.41(3) Uani 1 1 d DU
H42A H -0.1000 0.3860 -0.4688 0.611 Uiso 1 1 calc R
H42B H -0.1142 0.2862 -0.5051 0.611 Uiso 1 1 calc R
H42C H -0.0188 0.3411 -0.5084 0.611 Uiso 1 1 calc R
C6 C -0.1632(19) 0.118(3) -0.7677(11) 0.159(10) Uani 1 1 d DU
H6A H -0.2179 0.1553 -0.7593 0.191 Uiso 1 1 calc R
H6B H -0.1878 0.0578 -0.7862 0.191 Uiso 1 1 calc R
O12 O -0.231(2) 0.4016(19) -0.5532(13) 0.306(16) Uiso 1 1 d DU
C91 C -0.109(2) 0.054(3) -0.1852(15) 0.201(13) Uani 1 1 d DU
H91A H -0.1325 -0.0078 -0.1981 0.242 Uiso 1 1 calc R
H91B H -0.1645 0.0952 -0.1911 0.242 Uiso 1 1 calc R
C9 C -0.0483(19) 0.082(3) -0.2438(11) 0.172(10) Uani 1 1 d DU
H9A H -0.0241 0.1445 -0.2321 0.206 Uiso 1 1 calc R
H9B H 0.0067 0.0409 -0.2401 0.206 Uiso 1 1 calc R
C4 C 0.0231(17) 0.1945(17) -0.4130(15) 0.130(7) Uani 1 1 d DU
H4A H 0.0791 0.2043 -0.4380 0.156 Uiso 1 1 calc R
H4B H 0.0432 0.1602 -0.3640 0.156 Uiso 1 1 calc R
C71 C -0.338(3) -0.174(2) -0.395(3) 0.232(15) Uani 1 1 d DU
H71A H -0.3773 -0.1755 -0.4482 0.278 Uiso 1 1 calc R
H71B H -0.3265 -0.2376 -0.3782 0.278 Uiso 1 1 calc R
C72 C -0.394(3) -0.129(3) -0.342(3) 0.28(2) Uani 1 1 d DU
H72A H -0.4495 -0.1661 -0.3386 0.427 Uiso 1 1 calc R
H72B H -0.4135 -0.0691 -0.3624 0.427 Uiso 1 1 calc R
H72C H -0.3545 -0.1235 -0.2904 0.427 Uiso 1 1 calc R
C102 C -0.3369(18) 0.165(3) -0.422(2) 0.235(13) Uani 1 1 d DU
H10A H -0.3670 0.1056 -0.4158 0.282 Uiso 1 1 calc R
H10B H -0.3727 0.1919 -0.4707 0.282 Uiso 1 1 calc R
C104 C -0.440(5) 0.191(5) -0.320(4) 0.42(3) Uani 1 1 d DU
H10C H -0.4488 0.2324 -0.2783 0.635 Uiso 1 1 calc R
H10D H -0.4275 0.1297 -0.2992 0.635 Uiso 1 1 calc R
H10E H -0.4976 0.1901 -0.3601 0.635 Uiso 1 1 calc R
C103 C -0.356(3) 0.223(3) -0.357(3) 0.293(18) Uani 1 1 d DU
H10F H -0.3682 0.2856 -0.3769 0.352 Uiso 1 1 calc R
H10G H -0.2983 0.2245 -0.3165 0.352 Uiso 1 1 calc R

loop_
_atom_site_aniso_label
_atom_site_aniso_U_11
_atom_site_aniso_U_22
_atom_site_aniso_U_33
_atom_site_aniso_U_23
_atom_site_aniso_U_13
_atom_site_aniso_U_12
Nb3 0.0772(14) 0.1139(19) 0.0845(15) -0.0067(13) 0.0235(10) 0.0107(13)
Re1 0.1353(12) 0.1332(13) 0.1696(15) 0.0263(9) 0.0180(9) 0.0628(10)
Nb2 0.0777(14) 0.0954(17) 0.0887(15) 0.0147(12) 0.0144(11) 0.0082(12)
O1 0.080(8) 0.106(9) 0.089(9) 0.015(8) 0.018(6) 0.008(7)
O2 0.067(7) 0.094(8) 0.088(6) 0.009(6) 0.011(5) 0.006(6)
O3 0.106(9) 0.108(10) 0.146(12) 0.031(9) 0.010(9) 0.030(7)
O4 0.075(8) 0.120(11) 0.092(6) -0.005(6) 0.008(5) -0.003(6)
O7 0.094(10) 0.140(10) 0.127(11) 0.005(10) 0.051(8) 0.002(8)
O5 0.117(9) 0.107(9) 0.158(12) 0.039(10) 0.034(10) -0.002(8)
O8 0.097(9) 0.144(11) 0.150(12) -0.001(11) 0.039(9) 0.035(9)
O9 0.148(13) 0.154(14) 0.084(6) -0.022(8) 0.036(7) 0.038(10)
O6 0.144(13) 0.149(13) 0.077(6) 0.024(7) 0.011(6) 0.030(10)
O10 0.26(3) 0.29(3) 0.24(2) 0.15(2) 0.06(2) 0.12(2)
C7 0.18(2) 0.143(15) 0.22(3) 0.01(2) 0.04(2) -0.031(16)
O11 0.109(9) 0.35(4) 0.36(4) 0.07(3) 0.051(19) 0.063(14)
C21 0.101(12) 0.15(2) 0.15(2) -0.026(17) -0.010(14) -0.003(14)
C41 0.16(3) 0.15(2) 0.21(3) -0.050(19) 0.00(2) -0.025(18)
C2 0.099(11) 0.137(18) 0.089(11) -0.002(12) 0.009(11) -0.017(10)
C62 0.25(4) 0.37(5) 0.107(18) 0.07(3) 0.027(19) 0.02(4)
C52 0.29(5) 0.16(3) 0.50(6) 0.03(4) 0.13(5) -0.09(3)
C51 0.21(3) 0.18(2) 0.39(4) 0.05(3) 0.05(3) -0.08(2)
C22 0.124(18) 0.18(3) 0.20(3) -0.02(2) -0.020(19) -0.04(2)
C61 0.24(3) 0.25(3) 0.101(15) 0.06(2) 0.031(16) 0.04(3)
C5 0.18(2) 0.130(14) 0.31(3) 0.06(2) 0.01(2) -0.039(16)
C92 0.26(4) 0.35(5) 0.103(14) 0.03(3) -0.01(2) 0.01(4)
C42 0.37(6) 0.41(6) 0.40(5) 0.14(5) -0.04(5) 0.15(5)
C6 0.16(2) 0.22(3) 0.089(11) 0.023(16) 0.003(11) 0.01(2)
C91 0.21(3) 0.30(3) 0.090(12) 0.03(2) 0.010(14) 0.01(3)
C9 0.15(2) 0.25(3) 0.100(10) -0.010(19) 0.001(11) 0.02(2)
C4 0.106(17) 0.155(18) 0.126(12) -0.027(14) 0.009(12) -0.031(11)
C71 0.24(3) 0.18(3) 0.30(4) 0.02(3) 0.11(3) -0.06(2)
C72 0.28(5) 0.25(5) 0.36(6) 0.04(4) 0.16(4) -0.01(4)
C102 0.140(17) 0.25(3) 0.32(3) 0.01(2) 0.07(2) 0.108(18)
C104 0.35(6) 0.58(8) 0.40(6) -0.03(6) 0.21(4) 0.00(5)
C103 0.19(3) 0.38(4) 0.34(4) -0.02(3) 0.13(2) 0.13(3)

loop_
_atom_type_symbol
_atom_type_description
_atom_type_scat_dispersion_real
_atom_type_scat_dispersion_imag
_atom_type_scat_source
C C 0.0033 0.0016 'International Tables Vol C Tables 4.2.6.8 and 6.1.1.4'
H H 0.0000 0.0000 'International Tables Vol C Tables 4.2.6.8 and 6.1.1.4'
O O 0.0106 0.0060 'International Tables Vol C Tables 4.2.6.8 and 6.1.1.4'
Nb Nb -2.0727 0.6215 'International Tables Vol C Tables 4.2.6.8 and 6.1.1.4'
Re Re -1.0185 7.2310 'International Tables Vol C Tables 4.2.6.8 and 6.1.1.4'

loop_
_geom_angle_atom_site_label_1
_geom_angle_atom_site_label_2
_geom_angle_atom_site_label_3
_geom_angle
_geom_angle_site_symmetry_1
_geom_angle_site_symmetry_3
O7 Nb3 O8 93.9(7) . .
O7 Nb3 O9 101.2(8) . .
O8 Nb3 O9 96.4(7) . .
O7 Nb3 O1 86.4(6) . 3_554
O8 Nb3 O1 176.0(7) . 3_554
O9 Nb3 O1 87.4(6) . 3_554
O7 Nb3 O4 163.0(6) . .
O8 Nb3 O4 94.7(7) . .
O9 Nb3 O4 92.4(7) . .
O1 Nb3 O4 84.0(6) 3_554 .
O7 Nb3 O2 93.5(6) . .
O8 Nb3 O2 93.1(6) . .
O9 Nb3 O2 161.9(6) . .
O1 Nb3 O2 83.0(5) 3_554 .
O4 Nb3 O2 71.4(5) . .
O12 Re1 O10 111.7(10) . .
O12 Re1 O3 105.6(14) . .
O10 Re1 O3 111.9(11) . .
O12 Re1 O11 108.0(9) . .
O10 Re1 O11 107.2(8) . .
O3 Re1 O11 112.5(11) . .
O1 Nb2 O5 100.1(7) . .
O1 Nb2 O6 98.7(7) . .
O5 Nb2 O6 100.6(8) . .
O1 Nb2 O2 95.9(6) . .
O5 Nb2 O2 157.7(7) . .
O6 Nb2 O2 92.1(7) . .
O1 Nb2 O4 93.7(6) . .
O5 Nb2 O4 93.1(7) . .
O6 Nb2 O4 159.5(6) . .
O2 Nb2 O4 70.4(5) . .
O1 Nb2 O3 176.0(6) . .
O5 Nb2 O3 81.1(7) . .
O6 Nb2 O3 84.7(7) . .
O2 Nb2 O3 81.9(6) . .
O4 Nb2 O3 82.4(6) . .
Nb2 O1 Nb3 174.5(8) . 3_554
C2 O2 Nb3 124.7(13) . .
C2 O2 Nb2 125.6(13) . .
Nb3 O2 Nb2 109.4(6) . .
Re1 O3 Nb2 167.4(10) . .
C4 O4 Nb3 125.0(15) . .
C4 O4 Nb2 125.3(15) . .
Nb3 O4 Nb2 108.7(6) . .
C7 O7 Nb3 148.1(17) . .
C5 O5 Nb2 145.7(19) . .
C102 O8 Nb3 145(2) . .
C9 O9 Nb3 166.4(18) . .
C6 O6 Nb2 158(2) . .
O7 C7 C71 124(2) . .
C22 C21 C2 114.3(17) . .
C4 C41 C42 107.0(18) . .
O2 C2 C21 113.3(18) . .
C52 C51 C5 115(2) . .
C6 C61 C62 113.2(19) . .
O5 C5 C51 117(3) . .
O6 C6 C61 116(2) . .
C9 C91 C92 116(2) . .
O9 C9 C91 110(2) . .
O4 C4 C41 106.9(19) . .
C72 C71 C7 117(2) . .
O8 C102 C103 124(2) . .
C102 C103 C104 114(2) . .

loop_
_geom_bond_atom_site_label_1
_geom_bond_atom_site_label_2
_geom_bond_distance
_geom_bond_site_symmetry_2
Nb3 O7 1.857(16) .
Nb3 O8 1.861(16) .
Nb3 O9 1.875(15) .
Nb3 O1 2.097(14) 3_554
Nb3 O4 2.095(15) .
Nb3 O2 2.107(13) .
Re1 O12 1.668(12) .
Re1 O10 1.679(11) .
Re1 O3 1.687(15) .
Re1 O11 1.729(11) .
Nb2 O1 1.783(14) .
Nb2 O5 1.820(17) .
Nb2 O6 1.856(15) .
Nb2 O2 2.113(13) .
Nb2 O4 2.144(14) .
Nb2 O3 2.288(16) .
O1 Nb3 2.097(14) 3_554
O2 C2 1.414(16) .
O4 C4 1.390(17) .
O7 C7 1.355(18) .
O5 C5 1.353(18) .
O8 C102 1.365(17) .
O9 C9 1.371(16) .
O6 C6 1.377(16) .
C7 C71 1.486(18) .
C21 C22 1.502(18) .
C21 C2 1.503(18) .
C41 C4 1.528(19) .
C41 C42 1.55(2) .
C62 C61 1.510(19) .
C52 C51 1.47(2) .
C51 C5 1.503(19) .
C61 C6 1.483(19) .
C92 C91 1.478(18) .
C91 C9 1.479(19) .
C71 C72 1.45(2) .
C102 C103 1.45(2) .
C104 C103 1.51(2) .
